data_1557725
loop_
_publ_author_name
'Huffman, Samantha E.'
'Yawson, Gideon K.'
'Fisher, Samuel S.'
'Bothwell, Paige J.'
'Platt, David C.'
'Jones, Marjorie A.'
'Hamaker, Christopher G.'
'Webb, Michael I.'

_publ_section_title
;
 Ruthenium(iii) complexes containing thiazole-based ligands that modulate
 amyloid-\b aggregation.
;
_journal_issue 4
_journal_name_full 'Metallomics : integrated biometal science'
_journal_page_first 491
_journal_page_last 503
_journal_paper_doi 10.1039/d0mt00054j
_journal_volume 12
_journal_year 2020
_chemical_formula_sum 'C10.67 H14 Cl4 N2.67 Ru S2.67'
_chemical_formula_weight 507.94
_chemical_name_common 'SEH136  [H2MeThiazole][RuCl4(2MeThiazole)2]'
_space_group_crystal_system monoclinic
_space_group_IT_number 14
_space_group_name_Hall '-P 2yn'
_space_group_name_H-M_alt 'P 1 21/n 1'
_atom_sites_solution_hydrogens mixed
_audit_update_record
;
2020-02-27 deposited with the CCDC.	2020-03-27 downloaded from the CCDC.
;
_cell_angle_alpha 90
_cell_angle_beta 92.8263(19)
_cell_angle_gamma 90
_cell_formula_units_Z 6
_cell_length_a 7.7554(10)
_cell_length_b 13.9099(18)
_cell_length_c 27.058(3)
_cell_measurement_reflns_used 9892
_cell_measurement_temperature 100(2)
_cell_measurement_theta_max 27.1280
_cell_measurement_theta_min 2.6973
_cell_volume 2915.4(6)
_computing_cell_refinement 'SAINT V8.38A (Bruker AXS Inc., 2017)'
_computing_data_collection 'Bruker Instrument Service v2016.11.0.2'
_computing_data_reduction 'SAINT V8.38A (Bruker AXS Inc., 2017)'
_computing_molecular_graphics 'shelXle (C.B. Huebschle, rev 924)'
_computing_structure_refinement 'SHELXL-2017/1 (Sheldrick, 2017)'
_computing_structure_solution 'XM, VERSION 2013/2'
_diffrn_ambient_temperature 100(2)
_diffrn_detector_area_resol_mean 8.3333
_diffrn_measured_fraction_theta_full 0.994
_diffrn_measured_fraction_theta_max 0.994
_diffrn_measurement_device_type 'Bruker APEX-II CCD'
_diffrn_measurement_method '\f and \w scans'
_diffrn_radiation_monochromator graphite
_diffrn_radiation_type 'Mo K\a'
_diffrn_radiation_wavelength 0.71073
_diffrn_reflns_av_R_equivalents 0.0350
_diffrn_reflns_av_unetI/netI 0.0378
_diffrn_reflns_limit_h_max 10
_diffrn_reflns_limit_h_min -10
_diffrn_reflns_limit_k_max 19
_diffrn_reflns_limit_k_min -19
_diffrn_reflns_limit_l_max 37
_diffrn_reflns_limit_l_min -37
_diffrn_reflns_number 26970
_diffrn_reflns_theta_full 29.44
_diffrn_reflns_theta_max 29.44
_diffrn_reflns_theta_min 2.10
_exptl_absorpt_coefficient_mu 1.637
_exptl_absorpt_correction_T_max 0.82
_exptl_absorpt_correction_T_min 0.73
_exptl_absorpt_correction_type multi-scan
_exptl_absorpt_process_details
;
SADABS-2016/2 - Bruker AXS area detector scaling and absorption correction
;
_exptl_crystal_colour red-orange
_exptl_crystal_density_diffrn 1.736
_exptl_crystal_density_method 'not measured'
_exptl_crystal_description 'cut block'
_exptl_crystal_F_000 1508
_exptl_crystal_size_max 0.222
_exptl_crystal_size_mid 0.204
_exptl_crystal_size_min 0.127
_refine_diff_density_max 2.166
_refine_diff_density_min -0.915
_refine_ls_extinction_method none
_refine_ls_goodness_of_fit_ref 1.026
_refine_ls_hydrogen_treatment mixed
_refine_ls_matrix_type full
_refine_ls_number_parameters 294
_refine_ls_number_reflns 8021
_refine_ls_number_restraints 0
_refine_ls_restrained_S_all 1.026
_refine_ls_R_factor_all 0.0401
_refine_ls_R_factor_gt 0.0313
_refine_ls_shift/su_max 0.002
_refine_ls_shift/su_mean 0.000
_refine_ls_structure_factor_coef Fsqd
_refine_ls_weighting_details 'w=1/[\s^2^(Fo^2^)+(0.0245P)^2^+3.0646P] where P=(Fo^2^+2Fc^2^)/3'
_refine_ls_weighting_scheme calc
_refine_ls_wR_factor_gt 0.0656
_refine_ls_wR_factor_ref 0.0689
_reflns_number_gt 6795
_reflns_number_total 8021
_reflns_threshold_expression 'I > 2\s(I)'
_cod_data_source_file d0mt00054j2.cif
_cod_data_source_block MIW006
_cod_depositor_comments
;
The following automatic conversions were performed:

data item '_exptl_absorpt_correction_type' value 'Multi-Scan' was
changed to 'multi-scan' in accordance with the
/home/data/users/saulius/crontab/automatic-downloads/rss-feeds/RSC/lib/dictionaries/cif_core.dic
dictionary named 'cif_core.dic' version 2.4.2 last updated on
2011-04-26.

Automatic conversion script
Id: cif_fix_values 7556 2019-12-06 15:28:31Z antanas 

 Adding full bibliography for 1557725--1557727.cif.
;
_cod_database_code 1557725

loop_
_space_group_symop_operation_xyz
'x, y, z'
'-x+1/2, y+1/2, -z+1/2'
'-x, -y, -z'
'x-1/2, -y-1/2, z-1/2'

loop_
_atom_site_type_symbol
_atom_site_label
_atom_site_fract_x
_atom_site_fract_y
_atom_site_fract_z
_atom_site_U_iso_or_equiv
_atom_site_adp_type
_atom_site_calc_flag
_atom_site_refinement_flags_adp
_atom_site_refinement_flags_occupancy
_atom_site_refinement_flags_posn
_atom_site_occupancy
_atom_site_disorder_assembly
_atom_site_disorder_group
Ru Ru2 1.0 0 0 0.01037(6) Uani d . P S 1 . .
Ru Ru1 0.82920(2) 0.51316(2) 0.17443(2) 0.01240(5) Uani d . . . 1 . .
Cl Cl5 1.15787(7) -0.12467(4) 0.04132(2) 0.01457(11) Uani d . . . 1 . .
Cl Cl6 0.72765(7) -0.06375(4) 0.01929(2) 0.01474(11) Uani d . . . 1 . .
Cl Cl4 1.02103(8) 0.63553(4) 0.20232(2) 0.01893(13) Uani d . . . 1 . .
Cl Cl2 0.63819(9) 0.38893(4) 0.14627(2) 0.02262(14) Uani d . . . 1 . .
S S1 1.14996(9) 0.28367(5) 0.26408(3) 0.02240(14) Uani d . . . 1 . .
Cl Cl3 0.67424(8) 0.53789(4) 0.24563(2) 0.01870(13) Uani d . . . 1 . .
S S4 0.52170(9) 0.14397(5) 0.16617(2) 0.02168(14) Uani d . . . 1 . .
Cl Cl1 0.98544(10) 0.48877(5) 0.10217(2) 0.02600(15) Uani d . . . 1 . .
S S2 0.51285(9) 0.74353(5) 0.08431(3) 0.02680(16) Uani d . . . 1 . .
S S3 0.99137(10) 0.16463(5) 0.14918(3) 0.02618(16) Uani d . . . 1 . .
N N3 1.0065(3) 0.08702(14) 0.06419(7) 0.0128(4) Uani d . . . 1 . .
N N4 0.4225(3) 0.03950(17) 0.09563(8) 0.0197(5) Uani d . . . 1 . .
C C9 0.9691(3) 0.06596(19) 0.11031(9) 0.0178(5) Uani d . . . 1 . .
N N2 0.6621(3) 0.61363(15) 0.13760(8) 0.0151(4) Uani d . . . 1 . .
C C2 0.7973(3) 0.31117(19) 0.26069(10) 0.0214(6) Uani d . . . 1 . .
H H2A 0.778018 0.341918 0.292538 0.032 Uiso calc U . R 1 . .
H H2B 0.797587 0.241175 0.264805 0.032 Uiso calc U . R 1 . .
H H2C 0.704764 0.329609 0.236564 0.032 Uiso calc U . R 1 . .
C C5 0.6950(3) 0.68279(18) 0.10610(10) 0.0184(5) Uani d . . . 1 . .
C C3 1.2746(4) 0.3564(2) 0.22902(11) 0.0260(6) Uani d . . . 1 . .
H H3 1.396678 0.352799 0.228011 0.031 Uiso calc U . R 1 . .
C C14 0.5650(4) 0.1863(2) 0.06490(10) 0.0241(6) Uani d . . . 1 . .
H H14A 0.62905 0.147852 0.041615 0.036 Uiso calc U . R 1 . .
H H14B 0.641266 0.235514 0.079931 0.036 Uiso calc U . R 1 . .
H H14C 0.466728 0.217344 0.047228 0.036 Uiso calc U . R 1 . .
C C1 0.9662(3) 0.34273(18) 0.24275(9) 0.0177(5) Uani d . . . 1 . .
N N1 0.9969(3) 0.41236(15) 0.21100(8) 0.0160(4) Uani d . . . 1 . .
C C15 0.3757(4) -0.0102(2) 0.13693(10) 0.0226(6) Uani d . . . 1 . .
H H15 0.318939 -0.070752 0.135934 0.027 Uiso calc U . R 1 . .
C C10 0.9131(4) -0.0270(2) 0.13029(10) 0.0231(6) Uani d . . . 1 . .
H H10A 0.786899 -0.031277 0.127259 0.035 Uiso calc U . R 1 . .
H H10B 0.951776 -0.031917 0.165228 0.035 Uiso calc U . R 1 . .
H H10C 0.963467 -0.079544 0.111659 0.035 Uiso calc U . R 1 . .
C C8 0.4856(3) 0.6090(2) 0.14528(11) 0.0255(6) Uani d . . . 1 . .
H H8 0.43849 0.563717 0.167201 0.031 Uiso calc U . R 1 . .
C C11 1.0517(4) 0.2356(2) 0.10188(11) 0.0279(6) Uani d . . . 1 . .
H H11 1.080209 0.3019 0.104647 0.034 Uiso calc U . R 1 . .
C C12 1.0529(3) 0.18376(18) 0.05998(10) 0.0191(5) Uani d . . . 1 . .
H H12 1.083302 0.211073 0.029429 0.023 Uiso calc U . R 1 . .
C C16 0.4203(4) 0.03742(19) 0.17870(10) 0.0224(6) Uani d . . . 1 . .
H H16 0.398714 0.015196 0.211009 0.027 Uiso calc U . R 1 . .
C C13 0.5010(3) 0.12251(19) 0.10441(9) 0.0179(5) Uani d . . . 1 . .
C C4 1.1742(3) 0.4191(2) 0.20329(10) 0.0224(6) Uani d . . . 1 . .
H H4 1.219793 0.464876 0.181376 0.027 Uiso calc U . R 1 . .
C C6 0.8655(4) 0.7130(2) 0.08873(12) 0.0309(7) Uani d . . . 1 . .
H H6A 0.947745 0.719695 0.117202 0.046 Uiso calc U . R 1 . .
H H6B 0.853541 0.774716 0.071478 0.046 Uiso calc U . R 1 . .
H H6C 0.90775 0.66435 0.066066 0.046 Uiso calc U . R 1 . .
C C7 0.3869(4) 0.6728(2) 0.11959(12) 0.0315(7) Uani d . . . 1 . .
H H7 0.264991 0.677855 0.120823 0.038 Uiso calc U . R 1 . .
H H4N 0.400(4) 0.023(2) 0.0687(12) 0.024(9) Uiso d . . . 1 . .

loop_
_atom_site_aniso_label
_atom_site_aniso_U_11
_atom_site_aniso_U_22
_atom_site_aniso_U_33
_atom_site_aniso_U_12
_atom_site_aniso_U_13
_atom_site_aniso_U_23
Ru2 0.01167(13) 0.01023(12) 0.00919(12) -0.00007(9) 0.00015(9) -0.00088(9)
Ru1 0.01367(10) 0.01075(9) 0.01270(9) -0.00164(7) -0.00014(7) 0.00137(7)
Cl5 0.0161(3) 0.0138(3) 0.0136(3) 0.0017(2) -0.0007(2) 0.0013(2)
Cl6 0.0140(3) 0.0163(3) 0.0140(3) -0.0017(2) 0.0012(2) 0.0010(2)
Cl4 0.0164(3) 0.0163(3) 0.0239(3) -0.0048(2) -0.0010(2) -0.0003(2)
Cl2 0.0284(3) 0.0157(3) 0.0229(3) -0.0074(2) -0.0079(3) 0.0021(2)
S1 0.0224(3) 0.0221(3) 0.0222(3) 0.0078(3) -0.0038(3) 0.0021(3)
Cl3 0.0199(3) 0.0203(3) 0.0161(3) -0.0004(2) 0.0034(2) 0.0021(2)
S4 0.0280(4) 0.0216(3) 0.0150(3) -0.0019(3) -0.0038(3) -0.0027(3)
Cl1 0.0350(4) 0.0220(3) 0.0216(3) 0.0058(3) 0.0073(3) 0.0028(3)
S2 0.0194(3) 0.0275(4) 0.0334(4) 0.0060(3) 0.0006(3) 0.0148(3)
S3 0.0327(4) 0.0270(4) 0.0186(3) 0.0017(3) -0.0006(3) -0.0105(3)
N3 0.0134(10) 0.0141(10) 0.0110(9) 0.0013(8) 0.0005(8) -0.0026(8)
N4 0.0219(12) 0.0240(12) 0.0129(11) 0.0010(9) -0.0041(9) -0.0035(9)
C9 0.0152(12) 0.0243(13) 0.0136(12) 0.0029(10) -0.0013(9) -0.0019(10)
N2 0.0129(10) 0.0146(10) 0.0178(10) -0.0009(8) 0.0003(8) 0.0018(8)
C2 0.0215(14) 0.0182(12) 0.0245(14) -0.0008(10) -0.0005(11) 0.0050(11)
C5 0.0173(13) 0.0176(12) 0.0202(13) 0.0022(10) 0.0010(10) 0.0037(10)
C3 0.0150(13) 0.0317(15) 0.0311(16) 0.0053(11) -0.0002(11) -0.0025(12)
C14 0.0256(15) 0.0290(15) 0.0179(13) -0.0058(12) 0.0021(11) -0.0023(11)
C1 0.0203(13) 0.0153(12) 0.0172(12) 0.0026(10) -0.0032(10) -0.0026(10)
N1 0.0156(10) 0.0146(10) 0.0176(10) 0.0004(8) -0.0011(8) 0.0004(8)
C15 0.0252(14) 0.0210(13) 0.0211(13) 0.0004(11) -0.0044(11) -0.0003(11)
C10 0.0286(15) 0.0232(14) 0.0177(13) -0.0020(11) 0.0028(11) -0.0011(11)
C8 0.0169(13) 0.0312(15) 0.0286(15) -0.0030(11) 0.0020(11) 0.0090(12)
C11 0.0269(15) 0.0186(13) 0.0378(17) -0.0018(11) -0.0036(13) -0.0090(12)
C12 0.0190(13) 0.0153(12) 0.0225(13) -0.0005(10) -0.0025(10) -0.0004(10)
C16 0.0255(14) 0.0220(13) 0.0192(13) -0.0008(11) -0.0033(11) 0.0037(11)
C13 0.0150(12) 0.0226(13) 0.0160(12) 0.0038(10) -0.0013(9) -0.0032(10)
C4 0.0186(13) 0.0229(13) 0.0256(14) -0.0015(11) 0.0011(11) -0.0008(11)
C6 0.0211(15) 0.0272(15) 0.0451(19) 0.0023(12) 0.0096(13) 0.0206(14)
C7 0.0159(14) 0.0401(18) 0.0388(18) 0.0044(12) 0.0034(12) 0.0132(14)

loop_
_atom_type_symbol
_atom_type_description
_atom_type_scat_dispersion_real
_atom_type_scat_dispersion_imag
_atom_type_scat_source
C C 0.0033 0.0016 'International Tables Vol C Tables 4.2.6.8 and 6.1.1.4'
H H 0.0000 0.0000 'International Tables Vol C Tables 4.2.6.8 and 6.1.1.4'
Cl Cl 0.1484 0.1585 'International Tables Vol C Tables 4.2.6.8 and 6.1.1.4'
N N 0.0061 0.0033 'International Tables Vol C Tables 4.2.6.8 and 6.1.1.4'
Ru Ru -1.2594 0.8363 'International Tables Vol C Tables 4.2.6.8 and 6.1.1.4'
S S 0.1246 0.1234 'International Tables Vol C Tables 4.2.6.8 and 6.1.1.4'

loop_
_geom_angle_atom_site_label_1
_geom_angle_atom_site_label_2
_geom_angle_atom_site_label_3
_geom_angle_site_symmetry_1
_geom_angle_site_symmetry_3
_geom_angle
_geom_angle_publ_flag
N3 Ru2 N3 . 3_755 180.00(6) ?
N3 Ru2 Cl5 . . 92.32(5) ?
N3 Ru2 Cl5 3_755 . 87.68(5) ?
N3 Ru2 Cl5 . 3_755 87.68(5) ?
N3 Ru2 Cl5 3_755 3_755 92.32(5) ?
Cl5 Ru2 Cl5 . 3_755 180.0 ?
N3 Ru2 Cl6 . 3_755 88.94(6) ?
N3 Ru2 Cl6 3_755 3_755 91.06(6) ?
Cl5 Ru2 Cl6 . 3_755 86.13(2) ?
Cl5 Ru2 Cl6 3_755 3_755 93.87(2) ?
N3 Ru2 Cl6 . . 91.06(6) ?
N3 Ru2 Cl6 3_755 . 88.94(6) ?
Cl5 Ru2 Cl6 . . 93.87(2) ?
Cl5 Ru2 Cl6 3_755 . 86.13(2) ?
Cl6 Ru2 Cl6 3_755 . 180.0 ?
N2 Ru1 N1 . . 179.74(9) ?
N2 Ru1 Cl3 . . 87.90(6) ?
N1 Ru1 Cl3 . . 92.35(6) ?
N2 Ru1 Cl4 . . 92.06(6) ?
N1 Ru1 Cl4 . . 88.02(6) ?
Cl3 Ru1 Cl4 . . 88.40(2) ?
N2 Ru1 Cl1 . . 91.84(6) ?
N1 Ru1 Cl1 . . 87.92(6) ?
Cl3 Ru1 Cl1 . . 179.73(2) ?
Cl4 Ru1 Cl1 . . 91.55(3) ?
N2 Ru1 Cl2 . . 88.37(6) ?
N1 Ru1 Cl2 . . 91.55(6) ?
Cl3 Ru1 Cl2 . . 91.92(3) ?
Cl4 Ru1 Cl2 . . 179.47(3) ?
Cl1 Ru1 Cl2 . . 88.13(3) ?
C3 S1 C1 . . 90.74(13) ?
C13 S4 C16 . . 91.18(13) ?
C7 S2 C5 . . 90.47(13) ?
C11 S3 C9 . . 91.49(13) ?
C9 N3 C12 . . 111.0(2) ?
C9 N3 Ru2 . . 130.39(17) ?
C12 N3 Ru2 . . 118.63(16) ?
C13 N4 C15 . . 115.5(2) ?
N3 C9 C10 . . 128.3(2) ?
N3 C9 S3 . . 112.08(19) ?
C10 C9 S3 . . 119.61(19) ?
C5 N2 C8 . . 110.7(2) ?
C5 N2 Ru1 . . 130.62(17) ?
C8 N2 Ru1 . . 118.70(17) ?
N2 C5 C6 . . 127.9(2) ?
N2 C5 S2 . . 113.38(19) ?
C6 C5 S2 . . 118.72(19) ?
C4 C3 S1 . . 110.0(2) ?
N1 C1 C2 . . 128.2(2) ?
N1 C1 S1 . . 113.2(2) ?
C2 C1 S1 . . 118.61(19) ?
C1 N1 C4 . . 110.7(2) ?
C1 N1 Ru1 . . 131.29(18) ?
C4 N1 Ru1 . . 117.92(17) ?
C16 C15 N4 . . 111.6(2) ?
C7 C8 N2 . . 115.5(3) ?
C12 C11 S3 . . 109.7(2) ?
C11 C12 N3 . . 115.8(3) ?
C15 C16 S4 . . 111.2(2) ?
N4 C13 C14 . . 123.9(2) ?
N4 C13 S4 . . 110.6(2) ?
C14 C13 S4 . . 125.6(2) ?
C3 C4 N1 . . 115.3(3) ?
C8 C7 S2 . . 110.0(2) ?

loop_
_geom_bond_atom_site_label_1
_geom_bond_atom_site_label_2
_geom_bond_site_symmetry_2
_geom_bond_distance
_geom_bond_publ_flag
Ru2 N3 . 2.1156(19) ?
Ru2 N3 3_755 2.1157(19) ?
Ru2 Cl5 . 2.3709(6) ?
Ru2 Cl5 3_755 2.3709(6) ?
Ru2 Cl6 3_755 2.3725(6) ?
Ru2 Cl6 . 2.3725(6) ?
Ru1 N2 . 2.121(2) ?
Ru1 N1 . 2.123(2) ?
Ru1 Cl3 . 2.3457(7) ?
Ru1 Cl4 . 2.3599(6) ?
Ru1 Cl1 . 2.3749(7) ?
Ru1 Cl2 . 2.3769(7) ?
S1 C3 . 1.717(3) ?
S1 C1 . 1.720(3) ?
S4 C13 . 1.697(3) ?
S4 C16 . 1.719(3) ?
S2 C7 . 1.711(3) ?
S2 C5 . 1.725(3) ?
S3 C11 . 1.700(3) ?
S3 C9 . 1.733(3) ?
N3 C9 . 1.328(3) ?
N3 C12 . 1.399(3) ?
N4 C13 . 1.321(3) ?
N4 C15 . 1.378(4) ?
C9 C10 . 1.475(4) ?
N2 C5 . 1.319(3) ?
N2 C8 . 1.396(3) ?
C2 C1 . 1.485(4) ?
C5 C6 . 1.486(4) ?
C3 C4 . 1.341(4) ?
C14 C13 . 1.493(4) ?
C1 N1 . 1.324(3) ?
N1 C4 . 1.404(3) ?
C15 C16 . 1.341(4) ?
C8 C7 . 1.344(4) ?
C11 C12 . 1.344(4) ?
